data_4333846
loop_
_publ_author_name
'Li-Li Liang'
'Xin-Long Ni'
'Yi Zhao'
'Kai Chen'
'Xin Xiao'
'Yun-Qian Zhang'
'Carl Redshaw'
'Qian-Jiang Zhu'
'Sai-Feng Xue'
'Zhu Tao'

_publ_section_title
;
 Construction of Cucurbit[7]uril Based Tubular Nanochannels Incorporating
 Associated [CdCl4]2- and Lanthanide Ions
;
_journal_name_full 'Inorganic Chemistry'
_journal_page_first 1909
_journal_page_last 1915
_journal_paper_doi 10.1021/ic302145j
_journal_volume 52
_journal_year 2013
_chemical_formula_moiety 'C42 H50 Dy N28 O18, 2(Cd Cl4), H3 O, 18(H2 O)'
_chemical_formula_sum 'C42 H89 Cd2 Cl8 Dy N28 O37'
_chemical_formula_weight 2249.31
_chemical_name_systematic
;
 ?
;
_space_group_IT_number 14
_symmetry_cell_setting monoclinic
_symmetry_space_group_name_Hall '-P 2yn'
_symmetry_space_group_name_H-M 'P 1 21/n 1'
_atom_sites_solution_hydrogens geom
_atom_sites_solution_primary direct
_atom_sites_solution_secondary difmap
_audit_creation_method SHELXL-97
_cell_angle_alpha 90.00
_cell_angle_beta 95.167(2)
_cell_angle_gamma 90.00
_cell_formula_units_Z 4
_cell_length_a 16.8475(11)
_cell_length_b 16.8400(11)
_cell_length_c 29.097(2)
_cell_measurement_temperature 223(2)
_cell_volume 8221.6(9)
_computing_cell_refinement 'SAINT (Bruker, 2005)'
_computing_data_collection 'APEX2 (Bruker, 2005)'
_computing_data_reduction SAINT
_computing_molecular_graphics 'Ortep-3 for Windows (Farrugia, 1997)'
_computing_publication_material 'WinGX (Farrugia, 1999)'
_computing_structure_refinement 'SHELXL97 (Sheldrick, 2008)'
_computing_structure_solution 'SHELXS97 (Sheldrick, 2008)'
_diffrn_ambient_temperature 223(2)
_diffrn_measured_fraction_theta_full 0.983
_diffrn_measured_fraction_theta_max 0.983
_diffrn_measurement_device_type 'Bruker CCD Area Detector'
_diffrn_measurement_method '\f and \w scan'
_diffrn_radiation_monochromator graphite
_diffrn_radiation_source 'fine-focus sealed tube'
_diffrn_radiation_type MoK\a
_diffrn_radiation_wavelength 0.71073
_diffrn_reflns_av_R_equivalents 0.0771
_diffrn_reflns_av_sigmaI/netI 0.0658
_diffrn_reflns_limit_h_max 20
_diffrn_reflns_limit_h_min -20
_diffrn_reflns_limit_k_max 20
_diffrn_reflns_limit_k_min -20
_diffrn_reflns_limit_l_max 35
_diffrn_reflns_limit_l_min -35
_diffrn_reflns_number 69984
_diffrn_reflns_theta_full 26.00
_diffrn_reflns_theta_max 26.00
_diffrn_reflns_theta_min 1.35
_exptl_absorpt_coefficient_mu 1.775
_exptl_absorpt_correction_T_max 0.6653
_exptl_absorpt_correction_T_min 0.6005
_exptl_absorpt_correction_type multi-scan
_exptl_absorpt_process_details 'SADABS (Bruker, 2008)'
_exptl_crystal_colour colorless
_exptl_crystal_density_diffrn 1.817
_exptl_crystal_description prism
_exptl_crystal_F_000 4524
_exptl_crystal_size_max 0.32
_exptl_crystal_size_mid 0.27
_exptl_crystal_size_min 0.25
_platon_squeeze_details
;
;
_refine_diff_density_max 1.391
_refine_diff_density_min -1.551
_refine_diff_density_rms 0.143
_refine_ls_extinction_method none
_refine_ls_goodness_of_fit_ref 0.961
_refine_ls_hydrogen_treatment constr
_refine_ls_matrix_type full
_refine_ls_number_parameters 901
_refine_ls_number_reflns 15882
_refine_ls_number_restraints 0
_refine_ls_restrained_S_all 0.961
_refine_ls_R_factor_all 0.0670
_refine_ls_R_factor_gt 0.0485
_refine_ls_shift/su_max 0.002
_refine_ls_shift/su_mean 0.000
_refine_ls_structure_factor_coef Fsqd
_refine_ls_weighting_details 'calc w=1/[\s^2^(Fo^2^)+(0.0874P)^2^+0.0000P] where P=(Fo^2^+2Fc^2^)/3'
_refine_ls_weighting_scheme calc
_refine_ls_wR_factor_gt 0.1340
_refine_ls_wR_factor_ref 0.1447
_reflns_number_gt 11391
_reflns_number_total 15882
_reflns_threshold_expression >2sigma(I)
_cod_data_source_file ic302145j_si_001_16.cif
_cod_data_source_block p09'
_cod_original_cell_volume 8221.5(9)
_cod_original_sg_symbol_H-M 'P 21/n'
_cod_database_code 4333846

loop_
_symmetry_equiv_pos_as_xyz
'x, y, z'
'-x+1/2, y+1/2, -z+1/2'
'-x, -y, -z'
'x-1/2, -y-1/2, z-1/2'

loop_
_atom_site_label
_atom_site_type_symbol
_atom_site_fract_x
_atom_site_fract_y
_atom_site_fract_z
_atom_site_U_iso_or_equiv
_atom_site_adp_type
_atom_site_occupancy
_atom_site_symmetry_multiplicity
_atom_site_calc_flag
_atom_site_refinement_flags
O5W O 0.8213(5) 1.5847(5) 0.3040(4) 0.170(4) Uani 1 1 d .
Cd1 Cd 0.73568(3) 1.28420(3) 0.512643(17) 0.04582(14) Uani 1 1 d .
Cd2 Cd 1.25010(2) 0.93002(3) 0.168886(16) 0.04131(13) Uani 1 1 d .
Cl1 Cl 0.85919(9) 1.26036(9) 0.47377(5) 0.0437(4) Uani 1 1 d .
Cl2 Cl 0.74494(10) 1.40341(10) 0.55962(6) 0.0511(4) Uani 1 1 d .
Cl3 Cl 0.61113(9) 1.27383(11) 0.46337(6) 0.0560(4) Uani 1 1 d .
Cl4 Cl 0.73943(13) 1.17219(13) 0.56870(9) 0.0889(7) Uani 1 1 d .
Cl5 Cl 1.35081(9) 0.87550(9) 0.12155(5) 0.0433(4) Uani 1 1 d .
Cl6 Cl 1.27554(10) 1.06654(9) 0.19543(6) 0.0518(4) Uani 1 1 d .
Cl7 Cl 1.11869(9) 0.91123(9) 0.12525(6) 0.0504(4) Uani 1 1 d .
Cl8 Cl 1.25085(10) 0.85053(12) 0.24082(7) 0.0666(5) Uani 1 1 d .
O1W O 0.7681(2) 1.0153(2) 0.29903(16) 0.0492(11) Uani 1 1 d .
O2W O 0.9971(3) 1.0183(2) 0.39282(16) 0.0529(12) Uani 1 1 d .
O3W O 0.8350(3) 0.8605(3) 0.33663(17) 0.0595(13) Uani 1 1 d .
O4W O 0.8378(4) 0.9727(3) 0.40133(17) 0.0762(17) Uani 1 1 d .
Dy1 Dy 0.898091(15) 0.986411(14) 0.331575(9) 0.03037(9) Uani 1 1 d .
C1 C 1.0196(3) 1.1198(3) 0.27422(18) 0.0267(11) Uani 1 1 d .
C2 C 1.1060(3) 1.1966(3) 0.23453(19) 0.0293(12) Uani 1 1 d .
H2 H 1.1625 1.1796 0.2382 0.035 Uiso 1 1 calc R
C3 C 1.0823(3) 1.2431(3) 0.27666(19) 0.0274(11) Uani 1 1 d .
H3 H 1.1294 1.2631 0.2960 0.033 Uiso 1 1 calc R
C4 C 1.0487(3) 1.3169(3) 0.2110(2) 0.0366(14) Uani 1 1 d .
C5 C 1.0162(3) 1.1946(3) 0.34727(17) 0.0248(11) Uani 1 1 d .
H5A H 1.0156 1.1422 0.3619 0.030 Uiso 1 1 calc R
H5B H 1.0569 1.2267 0.3648 0.030 Uiso 1 1 calc R
C6 C 1.0006(3) 1.3711(3) 0.28115(18) 0.0275(11) Uani 1 1 d .
H6A H 1.0398 1.3878 0.3062 0.033 Uiso 1 1 calc R
H6B H 0.9897 1.4166 0.2606 0.033 Uiso 1 1 calc R
C7 C 0.8721(3) 1.1900(3) 0.35318(17) 0.0259(11) Uani 1 1 d .
C8 C 0.9266(3) 1.3168(3) 0.34707(17) 0.0222(10) Uani 1 1 d .
H8 H 0.9626 1.3466 0.3697 0.027 Uiso 1 1 calc R
C9 C 0.8382(3) 1.3252(3) 0.35671(17) 0.0240(11) Uani 1 1 d .
H9 H 0.8322 1.3512 0.3867 0.029 Uiso 1 1 calc R
C10 C 0.8563(3) 1.3837(3) 0.28555(18) 0.0262(11) Uani 1 1 d .
C11 C 0.7380(3) 1.2193(3) 0.37483(18) 0.0276(11) Uani 1 1 d .
H11A H 0.7341 1.2482 0.4038 0.033 Uiso 1 1 calc R
H11B H 0.7408 1.1625 0.3822 0.033 Uiso 1 1 calc R
C12 C 0.7297(3) 1.4129(3) 0.31880(19) 0.0266(11) Uani 1 1 d .
H12A H 0.7290 1.4572 0.2969 0.032 Uiso 1 1 calc R
H12B H 0.7254 1.4351 0.3496 0.032 Uiso 1 1 calc R
C13 C 0.6207(3) 1.1762(3) 0.32364(18) 0.0274(11) Uani 1 1 d .
C14 C 0.6285(3) 1.3116(3) 0.34070(18) 0.0257(11) Uani 1 1 d .
H14 H 0.6277 1.3380 0.3710 0.031 Uiso 1 1 calc R
C15 C 0.5435(3) 1.2917(3) 0.31870(17) 0.0249(11) Uani 1 1 d .
H15 H 0.5021 1.3002 0.3403 0.030 Uiso 1 1 calc R
C16 C 0.6036(3) 1.3852(3) 0.27329(17) 0.0235(11) Uani 1 1 d .
C17 C 0.4839(3) 1.1629(3) 0.28556(19) 0.0330(13) Uani 1 1 d .
H17A H 0.4362 1.1786 0.3002 0.040 Uiso 1 1 calc R
H17B H 0.4939 1.1067 0.2926 0.040 Uiso 1 1 calc R
C18 C 0.4603(3) 1.3606(3) 0.25236(18) 0.0267(11) Uani 1 1 d .
H18A H 0.4164 1.3540 0.2720 0.032 Uiso 1 1 calc R
H18B H 0.4597 1.4158 0.2417 0.032 Uiso 1 1 calc R
C19 C 0.4863(3) 1.1119(3) 0.2062(2) 0.0316(12) Uani 1 1 d .
C20 C 0.4138(3) 1.2295(3) 0.21367(19) 0.0283(12) Uani 1 1 d .
H20 H 0.3609 1.2287 0.2259 0.034 Uiso 1 1 calc R
C21 C 0.4095(3) 1.2045(3) 0.16231(19) 0.0285(12) Uani 1 1 d .
H21 H 0.3538 1.1973 0.1489 0.034 Uiso 1 1 calc R
C22 C 0.4685(3) 1.3290(3) 0.17153(19) 0.0275(12) Uani 1 1 d .
C23 C 0.4452(3) 1.0730(3) 0.1269(2) 0.0347(13) Uani 1 1 d .
H23A H 0.4560 1.0203 0.1403 0.042 Uiso 1 1 calc R
H23B H 0.3898 1.0735 0.1134 0.042 Uiso 1 1 calc R
C24 C 0.4501(3) 1.2786(3) 0.09191(19) 0.0324(13) Uani 1 1 d .
H24A H 0.3962 1.2694 0.0772 0.039 Uiso 1 1 calc R
H24B H 0.4646 1.3335 0.0853 0.039 Uiso 1 1 calc R
C25 C 0.5486(3) 1.0295(3) 0.0791(2) 0.0333(13) Uani 1 1 d .
C26 C 0.4817(3) 1.1469(3) 0.05590(19) 0.0318(12) Uani 1 1 d .
H26 H 0.4264 1.1451 0.0412 0.038 Uiso 1 1 calc R
C27 C 0.5429(3) 1.1262(3) 0.02125(19) 0.0335(13) Uani 1 1 d .
H27 H 0.5170 1.1218 -0.0106 0.040 Uiso 1 1 calc R
C28 C 0.5694(4) 1.2537(3) 0.0521(2) 0.0367(13) Uani 1 1 d .
C29 C 0.6317(3) 1.0056(3) 0.0141(2) 0.0321(13) Uani 1 1 d .
H29A H 0.6158 1.0064 -0.0191 0.039 Uiso 1 1 calc R
H29B H 0.6295 0.9503 0.0245 0.039 Uiso 1 1 calc R
C30 C 0.6547(4) 1.2114(3) -0.0071(2) 0.0437(15) Uani 1 1 d .
H30A H 0.6629 1.2689 -0.0078 0.052 Uiso 1 1 calc R
H30B H 0.6316 1.1952 -0.0378 0.052 Uiso 1 1 calc R
C31 C 0.7717(3) 0.9893(3) 0.04543(17) 0.0284(12) Uani 1 1 d .
C32 C 0.7455(3) 1.0907(3) -0.00938(19) 0.0319(12) Uani 1 1 d .
H32 H 0.7284 1.0785 -0.0421 0.038 Uiso 1 1 calc R
C33 C 0.8368(3) 1.0826(3) 0.00122(19) 0.0341(13) Uani 1 1 d .
H33 H 0.8629 1.0665 -0.0265 0.041 Uiso 1 1 calc R
C34 C 0.7991(4) 1.2131(3) 0.0154(2) 0.0425(15) Uani 1 1 d .
C35 C 0.9188(3) 0.9895(3) 0.05556(19) 0.0327(12) Uani 1 1 d .
H35A H 0.9084 0.9400 0.0716 0.039 Uiso 1 1 calc R
H35B H 0.9509 0.9763 0.0301 0.039 Uiso 1 1 calc R
C36 C 0.9432(4) 1.1883(4) 0.0174(2) 0.0484(16) Uani 1 1 d .
H36A H 0.9682 1.1615 -0.0075 0.058 Uiso 1 1 calc R
H36B H 0.9432 1.2453 0.0108 0.058 Uiso 1 1 calc R
C37 C 0.9657(3) 1.0328(3) 0.13390(17) 0.0246(11) Uani 1 1 d .
C38 C 1.0238(3) 1.0976(3) 0.07482(19) 0.0323(12) Uani 1 1 d .
H38 H 1.0579 1.0752 0.0520 0.039 Uiso 1 1 calc R
C39 C 1.0721(3) 1.1173(3) 0.12014(19) 0.0302(12) Uani 1 1 d .
H39 H 1.1255 1.0925 0.1222 0.036 Uiso 1 1 calc R
C40 C 1.0269(4) 1.2346(3) 0.0862(2) 0.0392(14) Uani 1 1 d .
C41 C 1.0565(3) 1.0639(3) 0.20083(18) 0.0322(12) Uani 1 1 d .
H41A H 1.0290 1.0173 0.2119 0.039 Uiso 1 1 calc R
H41B H 1.1127 1.0498 0.1996 0.039 Uiso 1 1 calc R
C42 C 1.1228(3) 1.2476(3) 0.15348(19) 0.0342(13) Uani 1 1 d .
H42A H 1.1763 1.2245 0.1581 0.041 Uiso 1 1 calc R
H42B H 1.1282 1.3016 0.1416 0.041 Uiso 1 1 calc R
N1 N 1.0509(2) 1.1289(2) 0.23351(15) 0.0271(10) Uani 1 1 d .
N2 N 1.0384(2) 1.1851(2) 0.30078(14) 0.0261(9) Uani 1 1 d .
N3 N 1.0905(3) 1.2524(2) 0.19734(16) 0.0326(10) Uani 1 1 d .
N4 N 1.0340(2) 1.3076(2) 0.25577(15) 0.0271(9) Uani 1 1 d .
N5 N 0.9403(2) 1.2312(2) 0.35011(15) 0.0251(9) Uani 1 1 d .
N6 N 0.8111(2) 1.2423(2) 0.35587(14) 0.0241(9) Uani 1 1 d .
N7 N 0.9280(2) 1.3483(2) 0.30035(15) 0.0262(9) Uani 1 1 d .
N8 N 0.8045(2) 1.3717(2) 0.31863(15) 0.0257(9) Uani 1 1 d .
N9 N 0.6663(2) 1.2341(2) 0.34446(14) 0.0238(9) Uani 1 1 d .
N10 N 0.5505(3) 1.2088(2) 0.30567(16) 0.0322(11) Uani 1 1 d .
N11 N 0.6609(2) 1.3624(2) 0.30661(14) 0.0235(9) Uani 1 1 d .
N12 N 0.5349(2) 1.3453(2) 0.27947(15) 0.0262(9) Uani 1 1 d .
N13 N 0.4681(3) 1.1715(2) 0.23641(16) 0.0302(10) Uani 1 1 d .
N14 N 0.4541(2) 1.1312(2) 0.16323(16) 0.0292(10) Uani 1 1 d .
N15 N 0.4472(2) 1.3091(2) 0.21322(15) 0.0267(9) Uani 1 1 d .
N16 N 0.4486(3) 1.2697(2) 0.14112(15) 0.0280(10) Uani 1 1 d .
N17 N 0.4961(3) 1.0850(2) 0.09089(16) 0.0325(10) Uani 1 1 d .
N18 N 0.5754(3) 1.0518(2) 0.03736(16) 0.0320(10) Uani 1 1 d .
N19 N 0.5040(3) 1.2263(2) 0.07137(16) 0.0310(10) Uani 1 1 d .
N20 N 0.5976(3) 1.1943(2) 0.02588(17) 0.0379(11) Uani 1 1 d .
N21 N 0.7134(3) 1.0336(2) 0.02190(15) 0.0291(10) Uani 1 1 d .
N22 N 0.8444(3) 1.0220(3) 0.03665(16) 0.0352(11) Uani 1 1 d .
N23 N 0.7311(3) 1.1736(3) 0.00174(17) 0.0406(12) Uani 1 1 d .
N24 N 0.8613(3) 1.1616(3) 0.01657(17) 0.0397(12) Uani 1 1 d .
N25 N 0.9643(2) 1.0409(2) 0.08690(15) 0.0289(10) Uani 1 1 d .
N26 N 1.0219(2) 1.0836(2) 0.15418(15) 0.0275(10) Uani 1 1 d .
N27 N 0.9911(3) 1.1743(3) 0.06002(16) 0.0384(11) Uani 1 1 d .
N28 N 1.0765(3) 1.2018(2) 0.11948(16) 0.0341(11) Uani 1 1 d .
O1 O 0.9812(2) 1.06233(19) 0.28637(12) 0.0303(8) Uani 1 1 d .
O2 O 0.8664(2) 1.11753(19) 0.35502(13) 0.0319(8) Uani 1 1 d .
O3 O 0.6397(2) 1.1056(2) 0.32125(13) 0.0350(9) Uani 1 1 d .
O4 O 0.5251(2) 1.0524(2) 0.21701(15) 0.0432(10) Uani 1 1 d .
O5 O 0.5682(3) 0.9689(2) 0.09931(16) 0.0494(11) Uani 1 1 d .
O6 O 0.7620(2) 0.9322(2) 0.06902(13) 0.0356(9) Uani 1 1 d .
O7 O 0.9232(2) 0.9878(2) 0.15319(14) 0.0371(9) Uani 1 1 d .
O8 O 1.0289(3) 1.3732(2) 0.18605(14) 0.0450(10) Uani 1 1 d .
O9 O 0.8425(2) 1.4199(2) 0.24994(13) 0.0330(8) Uani 1 1 d .
O10 O 0.6128(2) 1.43301(19) 0.24264(13) 0.0295(8) Uani 1 1 d .
O11 O 0.4993(2) 1.3926(2) 0.16164(13) 0.0344(9) Uani 1 1 d .
O12 O 0.5981(3) 1.3198(2) 0.05641(17) 0.0581(13) Uani 1 1 d .
O13 O 0.8044(3) 1.2832(2) 0.02499(18) 0.0612(13) Uani 1 1 d .
O14 O 1.0147(3) 1.3053(2) 0.07866(16) 0.0549(12) Uani 1 1 d .

loop_
_atom_site_aniso_label
_atom_site_aniso_U_11
_atom_site_aniso_U_22
_atom_site_aniso_U_33
_atom_site_aniso_U_23
_atom_site_aniso_U_13
_atom_site_aniso_U_12
O5W 0.090(5) 0.115(6) 0.317(13) -0.083(7) 0.081(7) -0.034(5)
Cd1 0.0351(3) 0.0528(3) 0.0497(3) -0.0038(2) 0.0048(2) 0.0052(2)
Cd2 0.0294(2) 0.0429(3) 0.0521(3) 0.0004(2) 0.0064(2) 0.00598(18)
Cl1 0.0350(8) 0.0575(9) 0.0380(8) -0.0054(7) -0.0009(6) 0.0082(7)
Cl2 0.0509(10) 0.0564(10) 0.0477(9) -0.0063(7) 0.0142(7) -0.0052(8)
Cl3 0.0300(8) 0.0765(12) 0.0616(11) 0.0070(9) 0.0051(7) -0.0011(8)
Cl4 0.0722(14) 0.0830(14) 0.1169(19) 0.0488(13) 0.0380(13) 0.0217(11)
Cl5 0.0370(8) 0.0541(9) 0.0383(8) -0.0006(7) 0.0004(6) 0.0156(7)
Cl6 0.0420(9) 0.0491(9) 0.0659(11) -0.0053(8) 0.0146(8) -0.0078(7)
Cl7 0.0327(8) 0.0475(9) 0.0702(11) 0.0012(8) 0.0000(7) 0.0044(7)
Cl8 0.0446(10) 0.0857(13) 0.0722(13) 0.0322(10) 0.0202(9) 0.0239(9)
O1W 0.029(2) 0.048(2) 0.070(3) -0.020(2) -0.001(2) 0.0100(18)
O2W 0.062(3) 0.037(2) 0.055(3) -0.004(2) -0.020(2) 0.004(2)
O3W 0.058(3) 0.046(3) 0.077(4) 0.006(2) 0.017(3) -0.013(2)
O4W 0.115(5) 0.065(3) 0.054(3) -0.007(3) 0.039(3) -0.021(3)
Dy1 0.02917(16) 0.02450(14) 0.03763(17) -0.00325(10) 0.00399(11) 0.00111(10)
C1 0.022(3) 0.019(2) 0.038(3) -0.002(2) -0.001(2) -0.002(2)
C2 0.020(3) 0.029(3) 0.039(3) -0.002(2) 0.006(2) -0.002(2)
C3 0.019(3) 0.023(3) 0.040(3) -0.002(2) 0.000(2) -0.001(2)
C4 0.025(3) 0.023(3) 0.062(4) 0.001(3) 0.007(3) -0.006(2)
C5 0.019(3) 0.025(3) 0.031(3) -0.004(2) 0.001(2) 0.005(2)
C6 0.028(3) 0.018(2) 0.036(3) -0.003(2) 0.002(2) 0.000(2)
C7 0.023(3) 0.026(3) 0.028(3) -0.006(2) 0.000(2) 0.000(2)
C8 0.022(3) 0.014(2) 0.029(3) -0.0031(19) -0.004(2) 0.0039(19)
C9 0.022(3) 0.020(2) 0.029(3) -0.004(2) -0.001(2) 0.003(2)
C10 0.026(3) 0.018(2) 0.034(3) -0.006(2) -0.001(2) -0.003(2)
C11 0.027(3) 0.024(3) 0.033(3) 0.007(2) 0.004(2) 0.006(2)
C12 0.024(3) 0.019(2) 0.037(3) -0.004(2) 0.000(2) 0.002(2)
C13 0.026(3) 0.029(3) 0.027(3) 0.004(2) 0.003(2) 0.001(2)
C14 0.025(3) 0.026(3) 0.028(3) -0.001(2) 0.008(2) -0.001(2)
C15 0.027(3) 0.022(2) 0.027(3) 0.006(2) 0.008(2) 0.001(2)
C16 0.027(3) 0.018(2) 0.025(3) -0.002(2) 0.003(2) 0.006(2)
C17 0.025(3) 0.031(3) 0.043(3) 0.010(2) -0.002(2) -0.008(2)
C18 0.020(3) 0.026(3) 0.034(3) -0.001(2) 0.000(2) 0.005(2)
C19 0.024(3) 0.025(3) 0.044(3) 0.001(2) -0.002(2) -0.005(2)
C20 0.017(3) 0.023(3) 0.044(3) 0.001(2) 0.001(2) 0.001(2)
C21 0.023(3) 0.017(2) 0.044(3) 0.000(2) 0.000(2) 0.000(2)
C22 0.021(3) 0.020(3) 0.040(3) 0.002(2) -0.006(2) 0.005(2)
C23 0.034(3) 0.016(2) 0.054(4) -0.001(2) 0.003(3) -0.008(2)
C24 0.041(3) 0.014(2) 0.042(3) 0.000(2) 0.004(3) 0.005(2)
C25 0.032(3) 0.024(3) 0.043(4) 0.001(2) 0.002(3) -0.004(2)
C26 0.028(3) 0.026(3) 0.039(3) -0.007(2) -0.006(2) 0.002(2)
C27 0.037(3) 0.030(3) 0.033(3) -0.007(2) -0.004(2) 0.001(2)
C28 0.046(4) 0.028(3) 0.037(3) -0.003(2) 0.007(3) -0.003(3)
C29 0.030(3) 0.022(3) 0.043(3) -0.004(2) -0.003(2) -0.001(2)
C30 0.061(4) 0.028(3) 0.044(4) 0.010(3) 0.014(3) 0.004(3)
C31 0.034(3) 0.034(3) 0.018(3) -0.007(2) 0.002(2) -0.006(2)
C32 0.042(3) 0.026(3) 0.028(3) -0.005(2) 0.004(2) 0.000(2)
C33 0.046(4) 0.026(3) 0.031(3) 0.002(2) 0.006(3) -0.007(2)
C34 0.049(4) 0.031(3) 0.049(4) 0.002(3) 0.014(3) -0.014(3)
C35 0.035(3) 0.029(3) 0.035(3) -0.006(2) 0.006(2) -0.001(2)
C36 0.052(4) 0.042(3) 0.051(4) 0.012(3) 0.004(3) -0.018(3)
C37 0.026(3) 0.021(3) 0.027(3) 0.002(2) 0.009(2) 0.001(2)
C38 0.026(3) 0.032(3) 0.041(3) -0.004(2) 0.014(2) -0.008(2)
C39 0.027(3) 0.020(3) 0.045(3) -0.005(2) 0.011(2) -0.008(2)
C40 0.045(4) 0.033(3) 0.042(4) -0.004(3) 0.016(3) -0.012(3)
C41 0.041(3) 0.024(3) 0.031(3) -0.007(2) 0.004(2) 0.003(2)
C42 0.031(3) 0.034(3) 0.039(3) -0.006(2) 0.013(3) -0.009(2)
N1 0.026(2) 0.023(2) 0.034(3) -0.0065(18) 0.0099(19) -0.0057(17)
N2 0.029(2) 0.018(2) 0.031(2) -0.0040(17) 0.0010(19) -0.0049(17)
N3 0.031(3) 0.027(2) 0.042(3) -0.002(2) 0.012(2) -0.0056(19)
N4 0.025(2) 0.023(2) 0.034(3) -0.0001(18) 0.0067(19) 0.0011(17)
N5 0.021(2) 0.018(2) 0.035(3) -0.0014(17) -0.0002(18) 0.0048(16)
N6 0.019(2) 0.021(2) 0.033(2) -0.0024(17) 0.0013(18) 0.0023(16)
N7 0.021(2) 0.022(2) 0.035(3) -0.0015(18) 0.0024(18) -0.0002(17)
N8 0.019(2) 0.024(2) 0.034(3) 0.0021(18) 0.0000(18) 0.0053(17)
N9 0.021(2) 0.021(2) 0.029(2) 0.0051(17) 0.0004(18) 0.0052(16)
N10 0.026(2) 0.017(2) 0.052(3) 0.0018(19) -0.003(2) -0.0012(17)
N11 0.019(2) 0.021(2) 0.030(2) 0.0013(17) -0.0004(18) -0.0035(16)
N12 0.020(2) 0.027(2) 0.032(3) -0.0012(18) 0.0015(18) 0.0024(17)
N13 0.029(2) 0.021(2) 0.039(3) 0.0025(19) -0.003(2) 0.0001(18)
N14 0.025(2) 0.018(2) 0.045(3) 0.0008(19) 0.003(2) 0.0034(17)
N15 0.027(2) 0.022(2) 0.031(3) -0.0003(18) 0.0025(19) -0.0011(17)
N16 0.035(3) 0.016(2) 0.034(3) -0.0030(17) 0.003(2) -0.0033(17)
N17 0.036(3) 0.020(2) 0.042(3) 0.0041(19) 0.004(2) 0.0034(19)
N18 0.035(3) 0.018(2) 0.042(3) -0.0019(19) 0.001(2) -0.0011(18)
N19 0.035(3) 0.017(2) 0.040(3) -0.0042(18) 0.000(2) -0.0006(18)
N20 0.048(3) 0.024(2) 0.043(3) -0.001(2) 0.012(2) -0.002(2)
N21 0.029(2) 0.025(2) 0.034(3) 0.0052(18) 0.003(2) -0.0012(18)
N22 0.034(3) 0.033(3) 0.038(3) 0.001(2) 0.003(2) -0.007(2)
N23 0.049(3) 0.024(2) 0.050(3) -0.002(2) 0.012(2) 0.001(2)
N24 0.044(3) 0.032(3) 0.044(3) 0.005(2) 0.006(2) -0.014(2)
N25 0.026(2) 0.025(2) 0.036(3) 0.0007(19) 0.0034(19) -0.0067(18)
N26 0.026(2) 0.027(2) 0.031(3) -0.0039(18) 0.0109(19) -0.0014(18)
N27 0.053(3) 0.034(3) 0.029(3) 0.007(2) 0.003(2) -0.014(2)
N28 0.034(3) 0.027(2) 0.042(3) 0.001(2) 0.007(2) -0.0095(19)
O1 0.036(2) 0.0244(19) 0.031(2) -0.0034(15) 0.0055(16) -0.0044(15)
O2 0.029(2) 0.0205(19) 0.046(2) -0.0019(16) 0.0063(17) 0.0019(15)
O3 0.033(2) 0.0231(19) 0.047(2) 0.0007(16) -0.0051(18) -0.0006(16)
O4 0.043(2) 0.021(2) 0.063(3) 0.0033(18) -0.006(2) 0.0094(18)
O5 0.053(3) 0.026(2) 0.072(3) 0.013(2) 0.023(2) 0.0096(19)
O6 0.036(2) 0.035(2) 0.036(2) 0.0084(17) 0.0024(17) -0.0067(16)
O7 0.032(2) 0.036(2) 0.044(2) 0.0076(17) 0.0057(18) -0.0105(17)
O8 0.054(3) 0.038(2) 0.045(3) 0.0074(19) 0.013(2) 0.007(2)
O9 0.032(2) 0.032(2) 0.034(2) 0.0085(17) 0.0016(17) 0.0012(16)
O10 0.027(2) 0.0226(18) 0.038(2) 0.0060(15) 0.0006(16) -0.0011(14)
O11 0.035(2) 0.0234(19) 0.044(2) 0.0007(16) 0.0025(18) -0.0072(16)
O12 0.077(3) 0.029(2) 0.072(3) -0.012(2) 0.032(3) -0.014(2)
O13 0.078(4) 0.032(2) 0.076(4) -0.002(2) 0.022(3) -0.013(2)
O14 0.073(3) 0.031(2) 0.061(3) 0.008(2) 0.002(2) -0.012(2)

loop_
_atom_type_symbol
_atom_type_description
_atom_type_scat_dispersion_real
_atom_type_scat_dispersion_imag
_atom_type_scat_source
C C 0.0033 0.0016 'International Tables Vol C Tables 4.2.6.8 and 6.1.1.4'
H H 0.0000 0.0000 'International Tables Vol C Tables 4.2.6.8 and 6.1.1.4'
N N 0.0061 0.0033 'International Tables Vol C Tables 4.2.6.8 and 6.1.1.4'
O O 0.0106 0.0060 'International Tables Vol C Tables 4.2.6.8 and 6.1.1.4'
Cd Cd -0.8075 1.2024 'International Tables Vol C Tables 4.2.6.8 and 6.1.1.4'
Dy Dy -0.1892 4.4098 'International Tables Vol C Tables 4.2.6.8 and 6.1.1.4'
Cl Cl 0.1484 0.1585 'International Tables Vol C Tables 4.2.6.8 and 6.1.1.4'

loop_
_geom_angle_atom_site_label_1
_geom_angle_atom_site_label_2
_geom_angle_atom_site_label_3
_geom_angle
_geom_angle_site_symmetry_1
_geom_angle_site_symmetry_3
Cl2 Cd1 Cl3 113.50(6) . .
Cl2 Cd1 Cl1 112.06(6) . .
Cl3 Cd1 Cl1 115.57(6) . .
Cl2 Cd1 Cl4 105.14(8) . .
Cl3 Cd1 Cl4 107.49(8) . .
Cl1 Cd1 Cl4 101.68(6) . .
Cl6 Cd2 Cl5 114.65(6) . .
Cl6 Cd2 Cl7 113.90(6) . .
Cl5 Cd2 Cl7 107.22(6) . .
Cl6 Cd2 Cl8 104.63(7) . .
Cl5 Cd2 Cl8 108.64(6) . .
Cl7 Cd2 Cl8 107.48(6) . .
O10 Dy1 O11 79.23(12) 2_645 2_645
O10 Dy1 O4W 139.00(16) 2_645 .
O11 Dy1 O4W 103.51(17) 2_645 .
O10 Dy1 O1W 73.43(13) 2_645 .
O11 Dy1 O1W 145.77(13) 2_645 .
O4W Dy1 O1W 84.81(19) . .
O10 Dy1 O1 72.30(12) 2_645 .
O11 Dy1 O1 86.69(13) 2_645 .
O4W Dy1 O1 148.00(15) . .
O1W Dy1 O1 103.82(15) . .
O10 Dy1 O3W 73.47(15) 2_645 .
O11 Dy1 O3W 73.95(14) 2_645 .
O4W Dy1 O3W 68.37(17) . .
O1W Dy1 O3W 78.76(16) . .
O1 Dy1 O3W 143.18(14) . .
O10 Dy1 O2 128.40(12) 2_645 .
O11 Dy1 O2 141.65(12) 2_645 .
O4W Dy1 O2 73.73(15) . .
O1W Dy1 O2 72.57(13) . .
O1 Dy1 O2 79.55(12) . .
O3W Dy1 O2 133.94(15) . .
O10 Dy1 O2W 140.23(15) 2_645 .
O11 Dy1 O2W 68.13(13) 2_645 .
O4W Dy1 O2W 72.93(19) . .
O1W Dy1 O2W 144.51(15) . .
O1 Dy1 O2W 83.42(15) . .
O3W Dy1 O2W 116.05(16) . .
O2 Dy1 O2W 74.80(13) . .
O1 C1 N1 126.7(5) . .
O1 C1 N2 124.8(5) . .
N1 C1 N2 108.5(4) . .
N3 C2 N1 114.8(4) . .
N3 C2 C3 102.9(4) . .
N1 C2 C3 101.6(4) . .
N3 C2 H2 112.2 . .
N1 C2 H2 112.2 . .
C3 C2 H2 112.2 . .
N2 C3 N4 114.6(4) . .
N2 C3 C2 102.9(4) . .
N4 C3 C2 102.9(4) . .
N2 C3 H3 111.9 . .
N4 C3 H3 111.9 . .
C2 C3 H3 111.9 . .
O8 C4 N4 126.6(5) . .
O8 C4 N3 124.1(6) . .
N4 C4 N3 109.2(5) . .
N5 C5 N2 114.3(4) . .
N5 C5 H5A 108.7 . .
N2 C5 H5A 108.7 . .
N5 C5 H5B 108.7 . .
N2 C5 H5B 108.7 . .
H5A C5 H5B 107.6 . .
N7 C6 N4 112.7(4) . .
N7 C6 H6A 109.1 . .
N4 C6 H6A 109.1 . .
N7 C6 H6B 109.1 . .
N4 C6 H6B 109.1 . .
H6A C6 H6B 107.8 . .
O2 C7 N5 125.7(4) . .
O2 C7 N6 125.4(5) . .
N5 C7 N6 108.8(4) . .
N7 C8 N5 113.5(4) . .
N7 C8 C9 103.4(4) . .
N5 C8 C9 103.3(4) . .
N7 C8 H8 112.0 . .
N5 C8 H8 112.0 . .
C9 C8 H8 112.0 . .
N8 C9 N6 113.9(4) . .
N8 C9 C8 103.4(4) . .
N6 C9 C8 102.3(4) . .
N8 C9 H9 112.2 . .
N6 C9 H9 112.2 . .
C8 C9 H9 112.2 . .
O9 C10 N8 126.3(5) . .
O9 C10 N7 125.6(5) . .
N8 C10 N7 108.2(4) . .
N6 C11 N9 114.3(4) . .
N6 C11 H11A 108.7 . .
N9 C11 H11A 108.7 . .
N6 C11 H11B 108.7 . .
N9 C11 H11B 108.7 . .
H11A C11 H11B 107.6 . .
N8 C12 N11 113.3(4) . .
N8 C12 H12A 108.9 . .
N11 C12 H12A 108.9 . .
N8 C12 H12B 108.9 . .
N11 C12 H12B 108.9 . .
H12A C12 H12B 107.7 . .
O3 C13 N9 125.5(5) . .
O3 C13 N10 125.8(5) . .
N9 C13 N10 108.7(4) . .
N11 C14 N9 113.1(4) . .
N11 C14 C15 103.6(4) . .
N9 C14 C15 102.7(4) . .
N11 C14 H14 112.2 . .
N9 C14 H14 112.2 . .
C15 C14 H14 112.2 . .
N12 C15 N10 113.3(4) . .
N12 C15 C14 102.3(4) . .
N10 C15 C14 102.7(4) . .
N12 C15 H15 112.5 . .
N10 C15 H15 112.5 . .
C14 C15 H15 112.5 . .
O10 C16 N11 125.3(5) . .
O10 C16 N12 125.8(5) . .
N11 C16 N12 108.9(4) . .
N10 C17 N13 114.7(4) . .
N10 C17 H17A 108.6 . .
N13 C17 H17A 108.6 . .
N10 C17 H17B 108.6 . .
N13 C17 H17B 108.6 . .
H17A C17 H17B 107.6 . .
N15 C18 N12 112.9(4) . .
N15 C18 H18A 109.0 . .
N12 C18 H18A 109.0 . .
N15 C18 H18B 109.0 . .
N12 C18 H18B 109.0 . .
H18A C18 H18B 107.8 . .
O4 C19 N14 126.5(5) . .
O4 C19 N13 125.0(5) . .
N14 C19 N13 108.5(4) . .
N13 C20 N15 113.2(4) . .
N13 C20 C21 103.3(4) . .
N15 C20 C21 103.1(4) . .
N13 C20 H20 112.2 . .
N15 C20 H20 112.2 . .
C21 C20 H20 112.2 . .
N14 C21 N16 113.6(4) . .
N14 C21 C20 103.6(4) . .
N16 C21 C20 102.8(4) . .
N14 C21 H21 112.1 . .
N16 C21 H21 112.1 . .
C20 C21 H21 112.1 . .
O11 C22 N15 125.5(5) . .
O11 C22 N16 124.8(5) . .
N15 C22 N16 109.7(4) . .
N17 C23 N14 114.4(4) . .
N17 C23 H23A 108.7 . .
N14 C23 H23A 108.7 . .
N17 C23 H23B 108.7 . .
N14 C23 H23B 108.7 . .
H23A C23 H23B 107.6 . .
N19 C24 N16 114.8(4) . .
N19 C24 H24A 108.6 . .
N16 C24 H24A 108.6 . .
N19 C24 H24B 108.6 . .
N16 C24 H24B 108.6 . .
H24A C24 H24B 107.6 . .
O5 C25 N17 128.1(5) . .
O5 C25 N18 124.0(5) . .
N17 C25 N18 107.9(4) . .
N19 C26 N17 114.8(4) . .
N19 C26 C27 103.9(4) . .
N17 C26 C27 102.4(4) . .
N19 C26 H26 111.7 . .
N17 C26 H26 111.7 . .
C27 C26 H26 111.7 . .
N18 C27 N20 115.8(4) . .
N18 C27 C26 104.0(4) . .
N20 C27 C26 102.4(4) . .
N18 C27 H27 111.3 . .
N20 C27 H27 111.3 . .
C26 C27 H27 111.3 . .
O12 C28 N20 124.9(5) . .
O12 C28 N19 126.7(5) . .
N20 C28 N19 108.4(4) . .
N18 C29 N21 113.9(4) . .
N18 C29 H29A 108.8 . .
N21 C29 H29A 108.8 . .
N18 C29 H29B 108.8 . .
N21 C29 H29B 108.8 . .
H29A C29 H29B 107.7 . .
N20 C30 N23 115.6(5) . .
N20 C30 H30A 108.4 . .
N23 C30 H30A 108.4 . .
N20 C30 H30B 108.4 . .
N23 C30 H30B 108.4 . .
H30A C30 H30B 107.4 . .
O6 C31 N21 126.4(5) . .
O6 C31 N22 126.3(5) . .
N21 C31 N22 107.3(4) . .
N21 C32 N23 114.4(4) . .
N21 C32 C33 103.6(4) . .
N23 C32 C33 102.8(4) . .
N21 C32 H32 111.8 . .
N23 C32 H32 111.8 . .
C33 C32 H32 111.8 . .
N24 C33 N22 115.0(5) . .
N24 C33 C32 103.4(4) . .
N22 C33 C32 103.1(4) . .
N24 C33 H33 111.6 . .
N22 C33 H33 111.6 . .
C32 C33 H33 111.6 . .
O13 C34 N23 126.1(6) . .
O13 C34 N24 125.0(6) . .
N23 C34 N24 108.9(5) . .
N25 C35 N22 114.5(4) . .
N25 C35 H35A 108.6 . .
N22 C35 H35A 108.6 . .
N25 C35 H35B 108.6 . .
N22 C35 H35B 108.6 . .
H35A C35 H35B 107.6 . .
N27 C36 N24 115.1(5) . .
N27 C36 H36A 108.5 . .
N24 C36 H36A 108.5 . .
N27 C36 H36B 108.5 . .
N24 C36 H36B 108.5 . .
H36A C36 H36B 107.5 . .
O7 C37 N26 127.2(5) . .
O7 C37 N25 124.4(5) . .
N26 C37 N25 108.5(4) . .
N25 C38 N27 113.9(4) . .
N25 C38 C39 105.1(4) . .
N27 C38 C39 102.8(4) . .
N25 C38 H38 111.5 . .
N27 C38 H38 111.5 . .
C39 C38 H38 111.5 . .
N28 C39 N26 115.3(4) . .
N28 C39 C38 103.3(4) . .
N26 C39 C38 101.8(4) . .
N28 C39 H39 111.9 . .
N26 C39 H39 111.9 . .
C38 C39 H39 111.9 . .
O14 C40 N28 127.9(5) . .
O14 C40 N27 124.1(6) . .
N28 C40 N27 108.1(5) . .
N1 C41 N26 113.0(4) . .
N1 C41 H41A 109.0 . .
N26 C41 H41A 109.0 . .
N1 C41 H41B 109.0 . .
N26 C41 H41B 109.0 . .
H41A C41 H41B 107.8 . .
N3 C42 N28 114.8(4) . .
N3 C42 H42A 108.6 . .
N28 C42 H42A 108.6 . .
N3 C42 H42B 108.6 . .
N28 C42 H42B 108.6 . .
H42A C42 H42B 107.5 . .
C1 N1 C41 122.8(4) . .
C1 N1 C2 111.5(4) . .
C41 N1 C2 121.1(4) . .
C1 N2 C3 111.9(4) . .
C1 N2 C5 123.6(4) . .
C3 N2 C5 124.5(4) . .
C4 N3 C42 123.2(5) . .
C4 N3 C2 111.2(5) . .
C42 N3 C2 125.1(4) . .
C4 N4 C6 121.3(4) . .
C4 N4 C3 110.1(4) . .
C6 N4 C3 124.6(4) . .
C7 N5 C5 123.5(4) . .
C7 N5 C8 112.3(4) . .
C5 N5 C8 124.0(4) . .
C7 N6 C11 121.4(4) . .
C7 N6 C9 112.4(4) . .
C11 N6 C9 121.5(4) . .
C10 N7 C6 120.9(4) . .
C10 N7 C8 111.1(4) . .
C6 N7 C8 122.8(4) . .
C10 N8 C9 113.0(4) . .
C10 N8 C12 123.0(4) . .
C9 N8 C12 123.2(4) . .
C13 N9 C11 123.9(4) . .
C13 N9 C14 112.8(4) . .
C11 N9 C14 122.4(4) . .
C13 N10 C17 123.8(4) . .
C13 N10 C15 112.0(4) . .
C17 N10 C15 122.7(4) . .
C16 N11 C14 111.5(4) . .
C16 N11 C12 120.5(4) . .
C14 N11 C12 121.2(4) . .
C16 N12 C18 123.1(4) . .
C16 N12 C15 112.6(4) . .
C18 N12 C15 124.0(4) . .
C19 N13 C17 121.7(4) . .
C19 N13 C20 111.3(4) . .
C17 N13 C20 124.9(4) . .
C19 N14 C21 112.7(4) . .
C19 N14 C23 121.3(4) . .
C21 N14 C23 123.3(4) . .
C22 N15 C18 122.3(4) . .
C22 N15 C20 112.0(4) . .
C18 N15 C20 125.7(4) . .
C22 N16 C24 123.2(4) . .
C22 N16 C21 112.1(4) . .
C24 N16 C21 123.4(4) . .
C25 N17 C23 122.6(4) . .
C25 N17 C26 112.8(4) . .
C23 N17 C26 122.6(4) . .
C25 N18 C27 112.3(4) . .
C25 N18 C29 123.1(4) . .
C27 N18 C29 124.6(5) . .
C28 N19 C24 122.0(4) . .
C28 N19 C26 112.5(4) . .
C24 N19 C26 122.7(4) . .
C28 N20 C30 120.6(5) . .
C28 N20 C27 112.1(5) . .
C30 N20 C27 122.9(5) . .
C31 N21 C29 121.9(4) . .
C31 N21 C32 112.4(4) . .
C29 N21 C32 121.0(4) . .
C31 N22 C35 122.3(4) . .
C31 N22 C33 112.8(5) . .
C35 N22 C33 124.1(5) . .
C34 N23 C30 123.7(5) . .
C34 N23 C32 112.5(5) . .
C30 N23 C32 123.3(5) . .
C34 N24 C33 112.3(5) . .
C34 N24 C36 122.3(5) . .
C33 N24 C36 122.2(5) . .
C37 N25 C35 122.4(4) . .
C37 N25 C38 110.9(4) . .
C35 N25 C38 125.9(4) . .
C37 N26 C41 117.4(4) . .
C37 N26 C39 111.5(4) . .
C41 N26 C39 120.3(4) . .
C40 N27 C36 122.8(5) . .
C40 N27 C38 110.9(5) . .
C36 N27 C38 124.7(5) . .
C40 N28 C39 113.0(5) . .
C40 N28 C42 123.0(5) . .
C39 N28 C42 123.8(5) . .
C1 O1 Dy1 158.5(3) . .
C7 O2 Dy1 152.7(3) . .
C16 O10 Dy1 157.8(3) . 2_655
C22 O11 Dy1 152.8(3) . 2_655

loop_
_geom_bond_atom_site_label_1
_geom_bond_atom_site_label_2
_geom_bond_distance
_geom_bond_site_symmetry_2
Cd1 Cl2 2.4257(17) .
Cd1 Cl3 2.4388(17) .
Cd1 Cl1 2.4890(15) .
Cd1 Cl4 2.491(2) .
Cd2 Cl6 2.4507(16) .
Cd2 Cl5 2.4575(15) .
Cd2 Cl7 2.4713(16) .
Cd2 Cl8 2.4835(18) .
O1W Dy1 2.356(4) .
O2W Dy1 2.390(4) .
O3W Dy1 2.383(4) .
O4W Dy1 2.361(5) .
Dy1 O10 2.331(4) 2_645
Dy1 O11 2.336(3) 2_645
Dy1 O1 2.378(3) .
Dy1 O2 2.386(3) .
C1 O1 1.234(6) .
C1 N1 1.348(7) .
C1 N2 1.364(6) .
C2 N3 1.439(7) .
C2 N1 1.469(6) .
C2 C3 1.538(7) .
C2 H2 0.9900 .
C3 N2 1.445(6) .
C3 N4 1.457(6) .
C3 H3 0.9900 .
C4 O8 1.222(7) .
C4 N4 1.356(7) .
C4 N3 1.374(7) .
C5 N5 1.428(6) .
C5 N2 1.445(6) .
C5 H5A 0.9800 .
C5 H5B 0.9800 .
C6 N7 1.442(6) .
C6 N4 1.441(6) .
C6 H6A 0.9800 .
C6 H6B 0.9800 .
C7 O2 1.226(6) .
C7 N5 1.352(6) .
C7 N6 1.361(6) .
C8 N7 1.461(6) .
C8 N5 1.461(6) .
C8 C9 1.546(7) .
C8 H8 0.9900 .
C9 N8 1.431(6) .
C9 N6 1.469(6) .
C9 H9 0.9900 .
C10 O9 1.207(6) .
C10 N8 1.371(7) .
C10 N7 1.380(6) .
C11 N6 1.447(6) .
C11 N9 1.453(6) .
C11 H11A 0.9800 .
C11 H11B 0.9800 .
C12 N8 1.439(6) .
C12 N11 1.454(6) .
C12 H12A 0.9800 .
C12 H12B 0.9800 .
C13 O3 1.235(6) .
C13 N9 1.350(6) .
C13 N10 1.364(6) .
C14 N11 1.454(6) .
C14 N9 1.451(6) .
C14 C15 1.552(7) .
C14 H14 0.9900 .
C15 N12 1.452(6) .
C15 N10 1.454(6) .
C15 H15 0.9900 .
C16 O10 1.222(6) .
C16 N11 1.360(6) .
C16 N12 1.364(6) .
C17 N10 1.442(6) .
C17 N13 1.438(7) .
C17 H17A 0.9800 .
C17 H17B 0.9800 .
C18 N15 1.433(6) .
C18 N12 1.446(6) .
C18 H18A 0.9800 .
C18 H18B 0.9800 .
C19 O4 1.222(6) .
C19 N14 1.356(7) .
C19 N13 1.387(7) .
C20 N13 1.456(6) .
C20 N15 1.454(6) .
C20 C21 1.548(7) .
C20 H20 0.9900 .
C21 N14 1.444(6) .
C21 N16 1.447(6) .
C21 H21 0.9900 .
C22 O11 1.237(6) .
C22 N15 1.338(7) .
C22 N16 1.355(6) .
C23 N17 1.426(7) .
C23 N14 1.440(7) .
C23 H23A 0.9800 .
C23 H23B 0.9800 .
C24 N19 1.433(6) .
C24 N16 1.442(7) .
C24 H24A 0.9800 .
C24 H24B 0.9800 .
C25 O5 1.209(6) .
C25 N17 1.352(7) .
C25 N18 1.385(7) .
C26 N19 1.450(6) .
C26 N17 1.462(7) .
C26 C27 1.545(8) .
C26 H26 0.9900 .
C27 N18 1.431(7) .
C27 N20 1.469(7) .
C27 H27 0.9900 .
C28 O12 1.214(6) .
C28 N20 1.370(7) .
C28 N19 1.361(7) .
C29 N18 1.442(7) .
C29 N21 1.453(7) .
C29 H29A 0.9800 .
C29 H29B 0.9800 .
C30 N20 1.447(7) .
C30 N23 1.438(8) .
C30 H30A 0.9800 .
C30 H30B 0.9800 .
C31 O6 1.200(6) .
C31 N21 1.367(7) .
C31 N22 1.387(7) .
C32 N21 1.461(6) .
C32 N23 1.458(6) .
C32 C33 1.547(8) .
C32 H32 0.9900 .
C33 N24 1.451(7) .
C33 N22 1.449(7) .
C33 H33 0.9900 .
C34 O13 1.215(7) .
C34 N23 1.353(7) .
C34 N24 1.359(8) .
C35 N25 1.429(6) .
C35 N22 1.432(7) .
C35 H35A 0.9800 .
C35 H35B 0.9800 .
C36 N27 1.438(8) .
C36 N24 1.449(7) .
C36 H36A 0.9800 .
C36 H36B 0.9800 .
C37 O7 1.214(6) .
C37 N26 1.369(6) .
C37 N25 1.372(6) .
C38 N25 1.450(6) .
C38 N27 1.454(7) .
C38 C39 1.522(8) .
C38 H38 0.9900 .
C39 N28 1.426(6) .
C39 N26 1.472(6) .
C39 H39 0.9900 .
C40 O14 1.224(7) .
C40 N28 1.340(8) .
C40 N27 1.375(7) .
C41 N1 1.458(6) .
C41 N26 1.466(7) .
C41 H41A 0.9800 .
C41 H41B 0.9800 .
C42 N3 1.433(7) .
C42 N28 1.429(7) .
C42 H42A 0.9800 .
C42 H42B 0.9800 .
O10 Dy1 2.331(4) 2_655
O11 Dy1 2.336(3) 2_655

loop_
_platon_squeeze_void_nr
_platon_squeeze_void_average_x
_platon_squeeze_void_average_y
_platon_squeeze_void_average_z
_platon_squeeze_void_volume
_platon_squeeze_void_count_electrons
_platon_squeeze_void_content
1 -0.005 0.500 0.000 1205 367 ' '
2 0.003 0.000 0.500 1205 368 ' '
